data_1574888
loop_
_publ_author_name
'Lal, Anu'
'Sureshan, Kana M.'

_publ_section_title
;
 Isomer-dependent reactivity in the solid state: topochemical [4 + 4]
 <i>vs.</i> [4 + 2] cycloaddition reactions.
;
_journal_issue 29
_journal_name_full 'Chemical science'
_journal_page_first 13496
_journal_page_last 13502
_journal_paper_doi 10.1039/d5sc02327k
_journal_volume 16
_journal_year 2025
_chemical_formula_moiety 'C21 H13 N3 O2'
_chemical_formula_sum 'C21 H13 N3 O2'
_chemical_formula_weight 339.34
_space_group_crystal_system triclinic
_space_group_IT_number 2
_space_group_name_Hall '-P 1'
_space_group_name_H-M_alt 'P -1'
_atom_sites_solution_hydrogens geom
_atom_sites_solution_primary dual
_audit_creation_date 2023-07-25
_audit_creation_method
;
Olex2 1.3
(compiled 2020.11.12 svn.r5f609507 for OlexSys, GUI svn.r6408)
;
_audit_update_record
;
2025-02-07 deposited with the CCDC.	2025-06-18 downloaded from the CCDC.
;
_cell_angle_alpha 81.063(7)
_cell_angle_beta 86.002(7)
_cell_angle_gamma 73.425(7)
_cell_formula_units_Z 2
_cell_length_a 8.2554(16)
_cell_length_b 9.4866(17)
_cell_length_c 10.2722(19)
_cell_measurement_reflns_used 2171
_cell_measurement_temperature 296.15
_cell_measurement_theta_max 24.56
_cell_measurement_theta_min 2.26
_cell_volume 761.4(2)
_computing_molecular_graphics 'Olex2 1.3 (Dolomanov et al., 2009)'
_computing_publication_material 'Olex2 1.3 (Dolomanov et al., 2009)'
_computing_structure_refinement 'SHELXL 2018/3 (Sheldrick, 2015)'
_computing_structure_solution 'SHELXT 2018/2 (Sheldrick, 2018)'
_diffrn_ambient_temperature 296.15
_diffrn_measured_fraction_theta_full 0.999
_diffrn_measured_fraction_theta_max 0.986
_diffrn_measurement_device_type 'Bruker APEX-II CCD'
_diffrn_measurement_method '\f and \w scans'
_diffrn_radiation_type MoK\a
_diffrn_radiation_wavelength 0.71073
_diffrn_reflns_av_R_equivalents 0.0849
_diffrn_reflns_av_unetI/netI 0.0735
_diffrn_reflns_Laue_measured_fraction_full 0.999
_diffrn_reflns_Laue_measured_fraction_max 0.986
_diffrn_reflns_limit_h_max 11
_diffrn_reflns_limit_h_min -11
_diffrn_reflns_limit_k_max 12
_diffrn_reflns_limit_k_min -12
_diffrn_reflns_limit_l_max 13
_diffrn_reflns_limit_l_min -13
_diffrn_reflns_number 23710
_diffrn_reflns_point_group_measured_fraction_full 0.999
_diffrn_reflns_point_group_measured_fraction_max 0.986
_diffrn_reflns_theta_full 25.242
_diffrn_reflns_theta_max 28.544
_diffrn_reflns_theta_min 2.575
_diffrn_standards_number 0
_exptl_absorpt_coefficient_mu 0.098
_exptl_absorpt_correction_type none
_exptl_crystal_colour yellow
_exptl_crystal_colour_primary yellow
_exptl_crystal_density_diffrn 1.480
_exptl_crystal_description rectangular
_exptl_crystal_F_000 352
_exptl_crystal_size_max 0.095
_exptl_crystal_size_mid 0.05
_exptl_crystal_size_min 0.03
_refine_diff_density_max 0.286
_refine_diff_density_min -0.263
_refine_diff_density_rms 0.059
_refine_ls_extinction_method none
_refine_ls_goodness_of_fit_ref 0.893
_refine_ls_hydrogen_treatment constr
_refine_ls_matrix_type full
_refine_ls_number_parameters 235
_refine_ls_number_reflns 3817
_refine_ls_number_restraints 0
_refine_ls_restrained_S_all 0.893
_refine_ls_R_factor_all 0.0971
_refine_ls_R_factor_gt 0.0499
_refine_ls_shift/su_max 0.000
_refine_ls_shift/su_mean 0.000
_refine_ls_structure_factor_coef Fsqd
_refine_ls_weighting_details 'w=1/[\s^2^(Fo^2^)+(0.1000P)^2^] where P=(Fo^2^+2Fc^2^)/3'
_refine_ls_weighting_scheme calc
_refine_ls_wR_factor_gt 0.1270
_refine_ls_wR_factor_ref 0.1589
_reflns_Friedel_coverage 0.000
_reflns_number_gt 2353
_reflns_number_total 3817
_reflns_threshold_expression 'I > 2\s(I)'
_cod_data_source_file d5sc02327k2.cif
_cod_data_source_block pbdda_s2
_cod_depositor_comments 'Adding full bibliography for 1574887--1574888.cif.'
_cod_database_code 1574888
_shelx_shelxl_version_number 2018/3
_shelx_space_group_comment
;
The symmetry employed for this shelxl refinement is uniquely defined
by the following loop, which should always be used as a source of
symmetry information in preference to the above space-group names.
They are only intended as comments.
;
_shelx_estimated_absorpt_t_max 0.997
_shelx_estimated_absorpt_t_min 0.991
_olex2_refinement_description
;
1. Fixed Uiso
 At 1.2 times of:
  All C(H) groups
2.a Aromatic/amide H refined with riding coordinates:
 C20(H20), C8(H8), C17(H17), C1(H1), C7(H7), C10(H10), C4(H4), C5(H5),
 C19(H19), C2(H2), C18(H18), C6(H6), C3(H3)
;
_olex2_submission_special_instructions 'No special instructions were received'

loop_
_space_group_symop_operation_xyz
'x, y, z'
'-x, -y, -z'

loop_
_atom_site_label
_atom_site_type_symbol
_atom_site_fract_x
_atom_site_fract_y
_atom_site_fract_z
_atom_site_U_iso_or_equiv
_atom_site_adp_type
_atom_site_occupancy
_atom_site_site_symmetry_order
_atom_site_calc_flag
_atom_site_refinement_flags_posn
_atom_site_refinement_flags_adp
_atom_site_refinement_flags_occupancy
_atom_site_disorder_assembly
_atom_site_disorder_group
O1 O 0.79986(18) 0.06021(15) 0.64987(14) 0.0233(4) Uani 1 1 d . . . . .
O2 O 0.57725(19) 0.68015(14) 0.54312(14) 0.0251(4) Uani 1 1 d . . . . .
N1 N 0.7280(2) 0.30942(17) 0.61337(15) 0.0169(4) Uani 1 1 d . . . . .
N2 N 0.6170(2) 0.44266(17) 0.63822(16) 0.0180(4) Uani 1 1 d . . . . .
N3 N 0.6546(2) 0.54399(18) 0.54890(15) 0.0184(4) Uani 1 1 d . . . . .
C15 C 0.8336(2) 0.3304(2) 0.50538(18) 0.0161(4) Uani 1 1 d . . . . .
C9 C 0.5898(2) 0.18528(19) 0.79790(18) 0.0156(4) Uani 1 1 d . . . . .
C13 C 0.6155(2) 0.2484(2) 0.90732(18) 0.0162(4) Uani 1 1 d . . . . .
C11 C 0.3325(2) 0.1368(2) 0.90271(19) 0.0186(4) Uani 1 1 d . . . . .
C12 C 0.4531(2) 0.1250(2) 0.79406(18) 0.0169(4) Uani 1 1 d . . . . .
C14 C 0.4941(3) 0.2587(2) 1.01471(18) 0.0180(4) Uani 1 1 d . . . . .
C20 C 0.9659(3) 0.2359(2) 0.44335(19) 0.0199(4) Uani 1 1 d . . . . .
H20 H 0.998773 0.133866 0.470456 0.024 Uiso 1 1 calc R U . . .
C16 C 0.7871(2) 0.4820(2) 0.46321(18) 0.0178(4) Uani 1 1 d . . . . .
C8 C 0.7599(3) 0.2991(2) 0.91850(19) 0.0195(4) Uani 1 1 d . . . . .
H8 H 0.842305 0.290577 0.851388 0.023 Uiso 1 1 calc R U . . .
C00F C 0.7128(2) 0.1746(2) 0.68458(18) 0.0168(4) Uani 1 1 d . . . . .
C17 C 0.8655(3) 0.5498(2) 0.35845(19) 0.0204(4) Uani 1 1 d . . . . .
H17 H 0.832026 0.651810 0.331508 0.024 Uiso 1 1 calc R U . . .
C1 C 0.4262(3) 0.0551(2) 0.68757(19) 0.0202(4) Uani 1 1 d . . . . .
H1 H 0.502715 0.046424 0.616383 0.024 Uiso 1 1 calc R U . . .
C7 C 0.7789(3) 0.3598(2) 1.0262(2) 0.0227(5) Uani 1 1 d . . . . .
H7 H 0.873927 0.392591 1.031508 0.027 Uiso 1 1 calc R U . . .
C10 C 0.3565(2) 0.2032(2) 1.00870(19) 0.0196(4) Uani 1 1 d . . . . .
H10 H 0.277430 0.210742 1.078194 0.023 Uiso 1 1 calc R U . . .
C4 C 0.1919(3) 0.0787(2) 0.8987(2) 0.0225(5) Uani 1 1 d . . . . .
H4 H 0.113291 0.085502 0.968479 0.027 Uiso 1 1 calc R U . . .
C5 C 0.5192(3) 0.3236(2) 1.12504(19) 0.0221(5) Uani 1 1 d . . . . .
H5 H 0.440243 0.331462 1.194579 0.026 Uiso 1 1 calc R U . . .
C19 C 1.0457(3) 0.3019(2) 0.33922(19) 0.0226(5) Uani 1 1 d . . . . .
H19 H 1.135622 0.242384 0.295468 0.027 Uiso 1 1 calc R U . . .
C2 C 0.2903(3) 0.0009(2) 0.6885(2) 0.0249(5) Uani 1 1 d . . . . .
H2 H 0.275748 -0.045280 0.618331 0.030 Uiso 1 1 calc R U . . .
C18 C 0.9966(3) 0.4554(2) 0.29677(19) 0.0231(5) Uani 1 1 d . . . . .
H18 H 1.053790 0.494484 0.225389 0.028 Uiso 1 1 calc R U . . .
C6 C 0.6557(3) 0.3738(2) 1.1304(2) 0.0247(5) Uani 1 1 d . . . . .
H6 H 0.668999 0.417585 1.202481 0.030 Uiso 1 1 calc R U . . .
C3 C 0.1705(3) 0.0138(2) 0.7950(2) 0.0262(5) Uani 1 1 d . . . . .
H3 H 0.077172 -0.022362 0.793722 0.031 Uiso 1 1 calc R U . . .

loop_
_atom_site_aniso_label
_atom_site_aniso_U_11
_atom_site_aniso_U_22
_atom_site_aniso_U_33
_atom_site_aniso_U_23
_atom_site_aniso_U_13
_atom_site_aniso_U_12
O1 0.0236(8) 0.0179(7) 0.0272(8) -0.0059(6) 0.0067(6) -0.0042(6)
O2 0.0304(8) 0.0130(7) 0.0273(8) -0.0012(6) -0.0001(6) 0.0002(6)
N1 0.0184(9) 0.0152(8) 0.0159(8) -0.0029(6) 0.0039(7) -0.0037(7)
N2 0.0191(9) 0.0151(8) 0.0182(8) -0.0031(7) 0.0014(7) -0.0020(7)
N3 0.0208(9) 0.0168(8) 0.0169(8) -0.0017(7) -0.0005(7) -0.0047(7)
C15 0.0170(10) 0.0210(10) 0.0122(9) -0.0023(7) -0.0001(8) -0.0084(8)
C9 0.0173(10) 0.0110(9) 0.0164(9) -0.0004(7) 0.0025(8) -0.0021(7)
C13 0.0197(10) 0.0112(9) 0.0155(10) 0.0009(7) -0.0005(8) -0.0022(8)
C11 0.0170(10) 0.0169(10) 0.0193(10) 0.0021(8) 0.0005(8) -0.0032(8)
C12 0.0184(10) 0.0131(9) 0.0163(10) 0.0019(7) -0.0009(8) -0.0018(8)
C14 0.0217(11) 0.0136(10) 0.0153(10) 0.0007(8) 0.0028(8) -0.0018(8)
C20 0.0232(11) 0.0195(10) 0.0181(10) -0.0056(8) 0.0022(8) -0.0068(8)
C16 0.0205(10) 0.0182(10) 0.0153(9) -0.0034(8) -0.0010(8) -0.0057(8)
C8 0.0217(11) 0.0179(10) 0.0175(10) -0.0006(8) 0.0034(8) -0.0051(8)
C00F 0.0193(10) 0.0174(10) 0.0148(9) -0.0039(8) -0.0004(8) -0.0063(8)
C17 0.0256(11) 0.0194(10) 0.0177(10) 0.0016(8) -0.0026(8) -0.0105(8)
C1 0.0246(11) 0.0187(10) 0.0168(10) -0.0002(8) 0.0002(8) -0.0066(8)
C7 0.0242(11) 0.0227(11) 0.0224(11) -0.0021(8) -0.0018(9) -0.0085(9)
C10 0.0178(10) 0.0202(10) 0.0173(10) -0.0012(8) 0.0062(8) -0.0023(8)
C4 0.0195(11) 0.0212(10) 0.0247(11) 0.0021(9) 0.0017(9) -0.0054(8)
C5 0.0267(12) 0.0207(11) 0.0164(10) -0.0032(8) 0.0024(9) -0.0030(9)
C19 0.0249(11) 0.0257(11) 0.0189(10) -0.0072(8) 0.0064(9) -0.0093(9)
C2 0.0277(12) 0.0230(11) 0.0256(11) -0.0016(9) -0.0064(9) -0.0092(9)
C18 0.0285(12) 0.0279(11) 0.0166(10) -0.0031(9) 0.0041(9) -0.0149(9)
C6 0.0321(12) 0.0230(11) 0.0190(10) -0.0056(8) -0.0027(9) -0.0055(9)
C3 0.0227(11) 0.0263(12) 0.0316(12) 0.0017(9) -0.0058(9) -0.0116(9)

loop_
_atom_type_symbol
_atom_type_description
_atom_type_scat_dispersion_real
_atom_type_scat_dispersion_imag
_atom_type_scat_source
C C 0.0033 0.0016 'International Tables Vol C Tables 4.2.6.8 and 6.1.1.4'
H H 0.0000 0.0000 'International Tables Vol C Tables 4.2.6.8 and 6.1.1.4'
N N 0.0061 0.0033 'International Tables Vol C Tables 4.2.6.8 and 6.1.1.4'
O O 0.0106 0.0060 'International Tables Vol C Tables 4.2.6.8 and 6.1.1.4'

loop_
_geom_angle_atom_site_label_1
_geom_angle_atom_site_label_2
_geom_angle_atom_site_label_3
_geom_angle
_geom_angle_site_symmetry_1
_geom_angle_site_symmetry_3
_geom_angle_publ_flag
N2 N1 C15 111.15(14) . . ?
N2 N1 C00F 120.35(15) . . ?
C15 N1 C00F 128.11(16) . . ?
N3 N2 N1 105.31(14) . . ?
O2 N3 N2 122.30(16) . . ?
O2 N3 C16 125.61(16) . . ?
N2 N3 C16 112.09(16) . . ?
N1 C15 C20 133.74(18) . . ?
C16 C15 N1 105.42(16) . . ?
C16 C15 C20 120.80(18) . . ?
C13 C9 C12 121.84(17) . . ?
C13 C9 C00F 120.12(17) . . ?
C12 C9 C00F 117.99(16) . . ?
C9 C13 C14 118.99(17) . . ?
C9 C13 C8 123.00(17) . . ?
C8 C13 C14 117.98(17) . . ?
C10 C11 C12 119.44(18) . . ?
C10 C11 C4 121.89(18) . . ?
C4 C11 C12 118.67(18) . . ?
C9 C12 C11 118.20(17) . . ?
C9 C12 C1 123.61(17) . . ?
C1 C12 C11 118.19(17) . . ?
C10 C14 C13 118.94(18) . . ?
C10 C14 C5 122.01(18) . . ?
C5 C14 C13 119.05(18) . . ?
C15 C20 H20 121.9 . . ?
C19 C20 C15 116.15(19) . . ?
C19 C20 H20 121.9 . . ?
C15 C16 N3 106.02(16) . . ?
C17 C16 N3 130.25(18) . . ?
C17 C16 C15 123.72(18) . . ?
C13 C8 H8 119.6 . . ?
C7 C8 C13 120.85(18) . . ?
C7 C8 H8 119.6 . . ?
O1 C00F N1 118.14(17) . . ?
O1 C00F C9 125.27(17) . . ?
N1 C00F C9 116.59(16) . . ?
C16 C17 H17 122.3 . . ?
C18 C17 C16 115.32(18) . . ?
C18 C17 H17 122.3 . . ?
C12 C1 H1 119.5 . . ?
C2 C1 C12 120.98(18) . . ?
C2 C1 H1 119.5 . . ?
C8 C7 H7 119.6 . . ?
C8 C7 C6 120.89(19) . . ?
C6 C7 H7 119.6 . . ?
C11 C10 H10 118.7 . . ?
C14 C10 C11 122.52(18) . . ?
C14 C10 H10 118.7 . . ?
C11 C4 H4 119.4 . . ?
C3 C4 C11 121.25(19) . . ?
C3 C4 H4 119.4 . . ?
C14 C5 H5 119.4 . . ?
C6 C5 C14 121.16(19) . . ?
C6 C5 H5 119.4 . . ?
C20 C19 H19 118.7 . . ?
C20 C19 C18 122.51(19) . . ?
C18 C19 H19 118.7 . . ?
C1 C2 H2 119.6 . . ?
C1 C2 C3 120.8(2) . . ?
C3 C2 H2 119.6 . . ?
C17 C18 C19 121.51(18) . . ?
C17 C18 H18 119.2 . . ?
C19 C18 H18 119.2 . . ?
C7 C6 H6 120.0 . . ?
C5 C6 C7 120.01(19) . . ?
C5 C6 H6 120.0 . . ?
C4 C3 C2 120.09(19) . . ?
C4 C3 H3 120.0 . . ?
C2 C3 H3 120.0 . . ?

loop_
_geom_bond_atom_site_label_1
_geom_bond_atom_site_label_2
_geom_bond_distance
_geom_bond_site_symmetry_2
_geom_bond_publ_flag
O1 C00F 1.209(2) . ?
O2 N3 1.261(2) . ?
N1 N2 1.382(2) . ?
N1 C15 1.387(2) . ?
N1 C00F 1.405(2) . ?
N2 N3 1.311(2) . ?
N3 C16 1.406(2) . ?
C15 C20 1.387(3) . ?
C15 C16 1.385(3) . ?
C9 C13 1.408(3) . ?
C9 C12 1.409(3) . ?
C9 C00F 1.486(3) . ?
C13 C14 1.433(3) . ?
C13 C8 1.424(3) . ?
C11 C12 1.439(3) . ?
C11 C10 1.391(3) . ?
C11 C4 1.426(3) . ?
C12 C1 1.424(3) . ?
C14 C10 1.390(3) . ?
C14 C5 1.424(3) . ?
C20 H20 0.9300 . ?
C20 C19 1.379(3) . ?
C16 C17 1.384(3) . ?
C8 H8 0.9300 . ?
C8 C7 1.362(3) . ?
C17 H17 0.9300 . ?
C17 C18 1.379(3) . ?
C1 H1 0.9300 . ?
C1 C2 1.360(3) . ?
C7 H7 0.9300 . ?
C7 C6 1.419(3) . ?
C10 H10 0.9300 . ?
C4 H4 0.9300 . ?
C4 C3 1.355(3) . ?
C5 H5 0.9300 . ?
C5 C6 1.350(3) . ?
C19 H19 0.9300 . ?
C19 C18 1.402(3) . ?
C2 H2 0.9300 . ?
C2 C3 1.419(3) . ?
C18 H18 0.9300 . ?
C6 H6 0.9300 . ?
C3 H3 0.9300 . ?

loop_
_geom_torsion_atom_site_label_1
_geom_torsion_atom_site_label_2
_geom_torsion_atom_site_label_3
_geom_torsion_atom_site_label_4
_geom_torsion
_geom_torsion_site_symmetry_1
_geom_torsion_site_symmetry_2
_geom_torsion_site_symmetry_3
_geom_torsion_site_symmetry_4
_geom_torsion_publ_flag
O2 N3 C16 C15 -179.91(18) . . . . ?
O2 N3 C16 C17 1.6(3) . . . . ?
N1 N2 N3 O2 -179.67(16) . . . . ?
N1 N2 N3 C16 0.8(2) . . . . ?
N1 C15 C20 C19 -177.4(2) . . . . ?
N1 C15 C16 N3 -0.2(2) . . . . ?
N1 C15 C16 C17 178.43(18) . . . . ?
N2 N1 C15 C20 178.3(2) . . . . ?
N2 N1 C15 C16 0.7(2) . . . . ?
N2 N1 C00F O1 171.81(17) . . . . ?
N2 N1 C00F C9 -8.4(3) . . . . ?
N2 N3 C16 C15 -0.4(2) . . . . ?
N2 N3 C16 C17 -178.9(2) . . . . ?
N3 C16 C17 C18 178.04(19) . . . . ?
C15 N1 N2 N3 -0.9(2) . . . . ?
C15 N1 C00F O1 -0.5(3) . . . . ?
C15 N1 C00F C9 179.32(17) . . . . ?
C15 C20 C19 C18 -0.5(3) . . . . ?
C15 C16 C17 C18 -0.2(3) . . . . ?
C9 C13 C14 C10 1.3(3) . . . . ?
C9 C13 C14 C5 -179.52(17) . . . . ?
C9 C13 C8 C7 179.82(18) . . . . ?
C9 C12 C1 C2 -179.00(18) . . . . ?
C13 C9 C12 C11 3.5(3) . . . . ?
C13 C9 C12 C1 -177.52(17) . . . . ?
C13 C9 C00F O1 115.6(2) . . . . ?
C13 C9 C00F N1 -64.1(2) . . . . ?
C13 C14 C10 C11 0.5(3) . . . . ?
C13 C14 C5 C6 -0.7(3) . . . . ?
C13 C8 C7 C6 0.2(3) . . . . ?
C11 C12 C1 C2 0.0(3) . . . . ?
C11 C4 C3 C2 0.8(3) . . . . ?
C12 C9 C13 C14 -3.3(3) . . . . ?
C12 C9 C13 C8 174.71(17) . . . . ?
C12 C9 C00F O1 -61.7(3) . . . . ?
C12 C9 C00F N1 118.52(19) . . . . ?
C12 C11 C10 C14 -0.4(3) . . . . ?
C12 C11 C4 C3 -0.2(3) . . . . ?
C12 C1 C2 C3 0.6(3) . . . . ?
C14 C13 C8 C7 -2.1(3) . . . . ?
C14 C5 C6 C7 -1.2(3) . . . . ?
C20 C15 C16 N3 -178.19(17) . . . . ?
C20 C15 C16 C17 0.4(3) . . . . ?
C20 C19 C18 C17 0.7(3) . . . . ?
C16 C15 C20 C19 -0.1(3) . . . . ?
C16 C17 C18 C19 -0.3(3) . . . . ?
C8 C13 C14 C10 -176.88(16) . . . . ?
C8 C13 C14 C5 2.3(3) . . . . ?
C8 C7 C6 C5 1.5(3) . . . . ?
C00F N1 N2 N3 -174.39(16) . . . . ?
C00F N1 C15 C20 -8.9(3) . . . . ?
C00F N1 C15 C16 173.54(18) . . . . ?
C00F C9 C13 C14 179.40(16) . . . . ?
C00F C9 C13 C8 -2.5(3) . . . . ?
C00F C9 C12 C11 -179.19(16) . . . . ?
C00F C9 C12 C1 -0.2(3) . . . . ?
C1 C2 C3 C4 -1.0(3) . . . . ?
C10 C11 C12 C9 -1.6(3) . . . . ?
C10 C11 C12 C1 179.35(17) . . . . ?
C10 C11 C4 C3 -179.73(19) . . . . ?
C10 C14 C5 C6 178.48(18) . . . . ?
C4 C11 C12 C9 178.81(16) . . . . ?
C4 C11 C12 C1 -0.2(3) . . . . ?
C4 C11 C10 C14 179.20(17) . . . . ?
C5 C14 C10 C11 -178.63(18) . . . . ?
